data_7705861
loop_
_publ_author_name
'Li, Simin'
'Takahashi, Kiyonori'
'Hisaki, Ichiro'
'Kokado, Kenta'
'Nakamura, Takayoshi'

_publ_section_title
;
 One-dimensional DABCO hydrogen-bonding chain in a hexagonal channel of
 magnetic [Ni(dmit)<sub>2</sub>].
;
_journal_issue 46
_journal_name_full 'Dalton transactions (Cambridge, England : 2003)'
_journal_page_first 16772
_journal_page_last 16777
_journal_paper_doi 10.1039/d0dt03386c
_journal_volume 49
_journal_year 2020
_chemical_formula_moiety '9(C6 Ni S10), 9(C6 H13 N2),(C6 H12 N2), 6(C2 H3 N)'
_chemical_formula_sum 'C126 H147 N26 Ni9 S90'
_chemical_formula_weight 5440.49
_space_group_crystal_system trigonal
_space_group_IT_number 148
_space_group_name_Hall '-R 3'
_space_group_name_H-M_alt 'R -3 :H'
_atom_sites_solution_hydrogens geom
_atom_sites_solution_primary dual
_audit_creation_date 2020-07-09
_audit_creation_method
;
Olex2 1.3-ac4
(compiled 2019.04.23 svn.r3594 for Rigaku Oxford Diffraction, GUI svn.r5739)
;
_audit_update_record
;
2020-08-24 deposited with the CCDC.	2020-11-04 downloaded from the CCDC.
;
_cell_angle_alpha 90
_cell_angle_beta 90
_cell_angle_gamma 120
_cell_formula_units_Z 6
_cell_length_a 15.28410(10)
_cell_length_b 15.28410(10)
_cell_length_c 155.7874(9)
_cell_measurement_reflns_used 34615
_cell_measurement_temperature 223
_cell_measurement_theta_max 72.4440
_cell_measurement_theta_min 2.5810
_cell_volume 31516.8(3)
_computing_cell_refinement 'CrysAlisPro 1.171.40.67a (Rigaku OD, 2019)'
_computing_data_collection 'CrysAlisPro 1.171.40.67a (Rigaku OD, 2019)'
_computing_data_reduction 'CrysAlisPro 1.171.40.67a (Rigaku OD, 2019)'
_computing_molecular_graphics 'Olex2 (Dolomanov et al., 2009)'
_computing_publication_material 'Olex2 (Dolomanov et al., 2009)'
_computing_structure_refinement 'ShelXL (Sheldrick, 2015)'
_computing_structure_solution 'ShelXT (Sheldrick, 2015)'
_diffrn_ambient_temperature 223
_diffrn_detector 'PLATUS 200K area detector'
_diffrn_detector_area_resol_mean 5.811
_diffrn_detector_type 'HPC area detector'
_diffrn_measured_fraction_theta_full 0.999
_diffrn_measured_fraction_theta_max 0.987
_diffrn_measurement_details
;
List of Runs (angles in degrees, time in seconds):

  # Type    Start    End  Width  t~exp~   \w     \q     \k     \f   Frames
#--------------------------------------------------------------------------
  1  \w    -86.00 -41.90   0.15    0.37    --    0.00  55.00   0.00  294
  2  \w    -44.00  75.10   0.15    0.37    --    0.00  46.00 150.00  794
  3  \w    -81.00 -54.00   0.15    0.37    --    0.00  46.00 150.00  180
  4  \w   -115.00 -82.00   0.15    1.47    --  -94.70  46.00-180.00  220
  5  \w    -91.00 -64.00   0.15    1.47    --  -94.70   0.00-150.00  180
  6  \w   -184.00-154.00   0.15    1.47    --  -94.70  37.00   0.00  200
  7  \w   -113.00  -5.00   0.15    1.47    --  -94.70  18.00-180.00  720
  8  \w   -182.00-128.00   0.15    1.47    --  -94.70  18.00-180.00  360
  9  \w   -149.00  -9.95   0.15    1.47    --  -94.70  37.00   0.00  927
 10  \w   -184.00-124.90   0.15    1.47    --  -94.70   0.00-150.00  394
 11  \w    -47.00  -5.90   0.15    1.47    --  -94.70  46.00-180.00  274
 12  \w    -65.00 -40.85   0.15    1.47    --  -94.70  28.00 150.00  161
 13  \w    -36.00  -9.90   0.15    1.47    --  -94.70  28.00 150.00  174
 14  \w   -173.00-148.85   0.15    1.47    --  -94.70  46.00-180.00  161
 15  \w    -71.00 -33.05   0.15    1.47    --  -94.70   0.00-120.00  253
 16  \w   -181.00  -5.95   0.15    1.47    --  -94.70  37.00  30.00 1167
;
_diffrn_measurement_device 'four-circle diffractometer'
_diffrn_measurement_device_type 'Rigaku XtaLAB P200'
_diffrn_measurement_method '\w scans'
_diffrn_orient_matrix_type 'CrysAlisPro convention (1999,Acta A55,543-557)'
_diffrn_orient_matrix_UB_11 -0.0025562000
_diffrn_orient_matrix_UB_12 -0.1020407000
_diffrn_orient_matrix_UB_13 -0.0001209000
_diffrn_orient_matrix_UB_21 -0.0301031000
_diffrn_orient_matrix_UB_22 -0.0156589000
_diffrn_orient_matrix_UB_23 0.0095524000
_diffrn_orient_matrix_UB_31 -0.1123990000
_diffrn_orient_matrix_UB_32 -0.0537390000
_diffrn_orient_matrix_UB_33 -0.0025564000
_diffrn_radiation_monochromator 'multi-layer mirror optics'
_diffrn_radiation_probe x-ray
_diffrn_radiation_type 'Cu K\a'
_diffrn_radiation_wavelength 1.54184
_diffrn_reflns_av_R_equivalents 0.0489
_diffrn_reflns_av_unetI/netI 0.0298
_diffrn_reflns_Laue_measured_fraction_full 0.999
_diffrn_reflns_Laue_measured_fraction_max 0.987
_diffrn_reflns_limit_h_max 14
_diffrn_reflns_limit_h_min -17
_diffrn_reflns_limit_k_max 18
_diffrn_reflns_limit_k_min -18
_diffrn_reflns_limit_l_max 188
_diffrn_reflns_limit_l_min -190
_diffrn_reflns_number 74900
_diffrn_reflns_point_group_measured_fraction_full 0.999
_diffrn_reflns_point_group_measured_fraction_max 0.987
_diffrn_reflns_theta_full 67.684
_diffrn_reflns_theta_max 72.848
_diffrn_reflns_theta_min 2.553
_diffrn_source 'rotating anode X-ray generator'
_diffrn_source_type micromax007
_exptl_absorpt_coefficient_mu 9.634
_exptl_absorpt_correction_T_max 1.00000
_exptl_absorpt_correction_T_min 0.44869
_exptl_absorpt_correction_type multi-scan
_exptl_absorpt_process_details
;
CrysAlisPro 1.171.40.67a (Rigaku Oxford Diffraction, 2019)
Empirical absorption correction using spherical harmonics,
 implemented in SCALE3 ABSPACK scaling algorithm.
;
_exptl_crystal_colour 'dull dark black'
_exptl_crystal_colour_lustre dull
_exptl_crystal_colour_modifier dark
_exptl_crystal_colour_primary black
_exptl_crystal_density_diffrn 1.720
_exptl_crystal_description plate
_exptl_crystal_F_000 16668
_exptl_crystal_preparation 'Magnetic properties'
_exptl_crystal_recrystallization_method 'Re-crystallisation from solvent: CH3CN'
_exptl_crystal_size_max 0.196
_exptl_crystal_size_mid 0.144
_exptl_crystal_size_min 0.065
_refine_diff_density_max 0.727
_refine_diff_density_min -0.914
_refine_diff_density_rms 0.100
_refine_ls_extinction_method none
_refine_ls_goodness_of_fit_ref 1.052
_refine_ls_hydrogen_treatment constr
_refine_ls_matrix_type full
_refine_ls_number_parameters 758
_refine_ls_number_reflns 13824
_refine_ls_number_restraints 7
_refine_ls_restrained_S_all 1.072
_refine_ls_R_factor_all 0.0464
_refine_ls_R_factor_gt 0.0420
_refine_ls_shift/su_max 0.007
_refine_ls_shift/su_mean 0.000
_refine_ls_structure_factor_coef Fsqd
_refine_ls_weighting_details 'w=1/[\s^2^(Fo^2^)+(0.0754P)^2^+47.9327P] where P=(Fo^2^+2Fc^2^)/3'
_refine_ls_weighting_scheme calc
_refine_ls_wR_factor_gt 0.1227
_refine_ls_wR_factor_ref 0.1273
_reflns_Friedel_coverage 0.000
_reflns_number_gt 12117
_reflns_number_total 13824
_reflns_threshold_expression 'I > 2\s(I)'
_cod_data_source_file d0dt03386c2.cif
_cod_data_source_block 1_223K
_cod_original_cell_volume 31516.8(5)
_cod_original_sg_symbol_H-M 'R -3'
_cod_database_code 7705861
_shelx_shelxl_version_number 2018/3
_chemical_oxdiff_formula 'C11 H10 N OSNi'
_shelx_space_group_comment
;
The symmetry employed for this shelxl refinement is uniquely defined
by the following loop, which should always be used as a source of
symmetry information in preference to the above space-group names.
They are only intended as comments.
;
_shelx_estimated_absorpt_t_max 0.573
_shelx_estimated_absorpt_t_min 0.254
_diffrn_oxdiff_digest_frames
;
01e646be389c07ffc9572f06043232c87d064598ea3
;
_reflns_odcompleteness_completeness 99.98
_reflns_odcompleteness_iscentric 1
_reflns_odcompleteness_theta 66.97
_olex2_refinement_description
;
1. Fixed Uiso
 At 1.2 times of:
  All C(H,H) groups, All N(H) groups
 At 1.5 times of:
  All C(H,H,H) groups
2. Restrained distances
 C33-N15
 1.5 with sigma of 0.02
3. Uiso/Uaniso restraints and constraints
C34 \\sim C33: within 2A with sigma of 0.04 and sigma for terminal atoms of 0.08
4. Others
 Fixed Sof: H18(0.16667) H17(0.16667) H19(0.16667) H42A(0.33333) H42B(0.33333)
 H42C(0.33333) H20(0.16667) H44A(0.33333) H44B(0.33333) H44C(0.33333)
 H40A(0.33333) H40B(0.33333) H40C(0.33333) H16(0.16667) H15(0.16667)
5.a Ternary CH refined with riding coordinates:
 N18(H18), N12(H12), N17(H17), N14(H14), N4(H4), N6(H6), N19(H19), N8(H8),
 N20(H20), N9(H9), N1(H1), N16(H16), N15(H15)
5.b Secondary CH2 refined with riding coordinates:
 C30(H30A,H30B), C36(H36A,H36B), C29(H29A,H29B), C23(H23A,H23B), C35(H35A,
 H35B), C22(H22A,H22B), C24(H24A,H24B), C31(H31A,H31B), C21(H21A,H21B),
 C37(H37A,H37B), C32(H32A,H32B), C38(H38A,H38B), C25(H25A,H25B), C26(H26A,H26B),
  C19(H19A,H19B), C20(H20A,H20B), C34(H34A,H34B), C27(H27A,H27B), C28(H28A,
 H28B), C33(H33A,H33B)
5.c Idealised Me refined as rotating group:
 C42(H42A,H42B,H42C), C44(H44A,H44B,H44C), C40(H40A,H40B,H40C), C46(H46A,H46B,
 H46C)
;
_olex2_submission_special_instructions 'No special instructions were received'
_oxdiff_exptl_absorpt_empirical_details
;
Empirical correction (ABSPACK) includes:
- Absorption correction using spherical harmonics
- Frame scaling
;
_oxdiff_exptl_absorpt_empirical_full_max 1.975
_oxdiff_exptl_absorpt_empirical_full_min 0.759

loop_
_space_group_symop_operation_xyz
'x, y, z'
'-y, x-y, z'
'-x+y, -x, z'
'x+2/3, y+1/3, z+1/3'
'-y+2/3, x-y+1/3, z+1/3'
'-x+y+2/3, -x+1/3, z+1/3'
'x+1/3, y+2/3, z+2/3'
'-y+1/3, x-y+2/3, z+2/3'
'-x+y+1/3, -x+2/3, z+2/3'
'-x, -y, -z'
'y, -x+y, -z'
'x-y, x, -z'
'-x+2/3, -y+1/3, -z+1/3'
'y+2/3, -x+y+1/3, -z+1/3'
'x-y+2/3, x+1/3, -z+1/3'
'-x+1/3, -y+2/3, -z+2/3'
'y+1/3, -x+y+2/3, -z+2/3'
'x-y+1/3, x+2/3, -z+2/3'

loop_
_atom_site_label
_atom_site_type_symbol
_atom_site_fract_x
_atom_site_fract_y
_atom_site_fract_z
_atom_site_U_iso_or_equiv
_atom_site_adp_type
_atom_site_occupancy
_atom_site_site_symmetry_order
_atom_site_calc_flag
_atom_site_refinement_flags_posn
_atom_site_refinement_flags_adp
_atom_site_refinement_flags_occupancy
_atom_site_disorder_assembly
_atom_site_disorder_group
Ni1 Ni 0.36807(3) -0.00275(3) 0.67292(2) 0.03450(10) Uani 1 1 d . . . . .
Ni3 Ni 0.39508(3) -0.00772(3) 0.56093(2) 0.03667(11) Uani 1 1 d . . . . .
Ni2 Ni 0.32465(3) 0.26493(3) 0.54939(2) 0.03826(11) Uani 1 1 d . . . . .
S6 S 0.30708(5) 0.04788(5) 0.66274(2) 0.03971(13) Uani 1 1 d . . . . .
S7 S 0.43855(5) -0.05697(5) 0.66399(2) 0.04207(14) Uani 1 1 d . . . . .
S4 S 0.30323(5) 0.05639(5) 0.68203(2) 0.04154(14) Uani 1 1 d . . . . .
S27 S 0.27990(4) -0.07227(5) 0.55108(2) 0.04195(14) Uani 1 1 d . . . . .
S26 S 0.51653(4) 0.05654(5) 0.55164(2) 0.04474(15) Uani 1 1 d . . . . .
S14 S 0.26303(5) 0.31696(5) 0.55942(2) 0.04215(14) Uani 1 1 d . . . . .
S5 S 0.43270(5) -0.05154(5) 0.68292(2) 0.04321(14) Uani 1 1 d . . . . .
S25 S 0.27497(4) -0.07469(5) 0.57050(2) 0.04319(14) Uani 1 1 d . . . . .
S15 S 0.38667(5) 0.20333(5) 0.55848(2) 0.04486(15) Uani 1 1 d . . . . .
S24 S 0.51395(5) 0.05583(5) 0.57048(2) 0.04700(15) Uani 1 1 d . . . . .
S16 S 0.25893(5) 0.32184(5) 0.54015(2) 0.04688(15) Uani 1 1 d . . . . .
S8 S 0.31751(5) 0.03425(5) 0.64335(2) 0.04697(15) Uani 1 1 d . . . . .
S17 S 0.38587(6) 0.21124(5) 0.53948(2) 0.05021(16) Uani 1 1 d . . . . .
S12 S 0.27341(5) 0.30665(5) 0.57885(2) 0.04867(15) Uani 1 1 d . . . . .
S9 S 0.44025(5) -0.06053(6) 0.64458(2) 0.04970(16) Uani 1 1 d . . . . .
S13 S 0.38514(6) 0.20035(5) 0.57795(2) 0.05199(17) Uani 1 1 d . . . . .
S29 S 0.29633(5) -0.05982(6) 0.53161(2) 0.05140(16) Uani 1 1 d . . . . .
S28 S 0.51442(5) 0.05728(6) 0.53224(2) 0.05310(17) Uani 1 1 d . . . . .
S2 S 0.30306(7) 0.05612(6) 0.70153(2) 0.05887(19) Uani 1 1 d . . . . .
S23 S 0.28760(6) -0.07260(6) 0.59002(2) 0.05580(18) Uani 1 1 d . . . . .
S22 S 0.50529(6) 0.04578(7) 0.58984(2) 0.0615(2) Uani 1 1 d . . . . .
S3 S 0.42452(7) -0.03972(7) 0.70230(2) 0.0616(2) Uani 1 1 d . . . . .
S18 S 0.27149(8) 0.33284(8) 0.52072(2) 0.0709(2) Uani 1 1 d . . . . .
S11 S 0.32658(7) 0.24154(7) 0.59506(2) 0.0718(2) Uani 1 1 d . . . . .
S19 S 0.38624(8) 0.22959(8) 0.52012(2) 0.0752(3) Uani 1 1 d . . . . .
S10 S 0.39166(8) -0.01475(9) 0.62735(2) 0.0776(3) Uani 1 1 d . . . . .
S30 S 0.41324(9) -0.00188(9) 0.51528(2) 0.0843(3) Uani 1 1 d . . . . .
S21 S 0.40010(10) -0.01592(10) 0.60661(2) 0.0909(3) Uani 1 1 d . . . . .
S1 S 0.35659(13) 0.00866(11) 0.71860(2) 0.1063(4) Uani 1 1 d . . . . .
S20 S 0.33864(15) 0.29815(15) 0.50384(2) 0.1351(6) Uani 1 1 d . . . . .
N18 N 0.000000 0.000000 0.55873(3) 0.0557(10) Uani 1 3 d S T P . .
H18 H 0.000006 0.000001 0.565082 0.067 Uiso 0.5 3 calc RS T P A 2
N12 N 0.666667 0.333333 0.65662(3) 0.0559(11) Uani 1 3 d S T P . .
H12 H 0.666671 0.333337 0.662971 0.067 Uiso 1 3 calc RS T P . .
N17 N 0.000000 0.000000 0.54252(3) 0.0610(11) Uani 1 3 d S T P . .
H17 H 0.000012 0.000000 0.536161 0.073 Uiso 0.5 3 calc RS T P B 1
N14 N 0.666667 0.333333 0.69049(4) 0.0628(12) Uani 1 3 d S T P . .
H14 H 0.666665 0.333346 0.696849 0.075 Uiso 1 3 calc RS T P . .
N4 N 0.333333 0.666667 0.54863(4) 0.0613(12) Uani 1 3 d S T P . .
H4 H 0.333332 0.666674 0.554989 0.074 Uiso 1 3 calc RS T P . .
N5 N 0.333333 0.666667 0.56688(3) 0.0616(12) Uani 1 3 d S T P . .
N6 N 0.333333 0.666667 0.58318(4) 0.0649(12) Uani 1 3 d S T P . .
H6 H 0.333333 0.666681 0.589539 0.078 Uiso 1 3 calc RS T P . .
N11 N 0.666667 0.333333 0.64032(4) 0.0692(13) Uani 1 3 d S T P . .
N13 N 0.666667 0.333333 0.67426(4) 0.0595(12) Uani 1 3 d S T P . .
C4 C 0.40374(17) -0.03216(18) 0.65428(2) 0.0390(5) Uani 1 1 d . . . . .
C5 C 0.34583(17) 0.01286(17) 0.65369(2) 0.0369(5) Uani 1 1 d . . . . .
N19 N 0.000000 0.000000 0.57609(4) 0.0632(12) Uani 1 3 d S T P . .
H19 H 0.000012 0.000000 0.569731 0.076 Uiso 0.5 3 calc RS T P C 1
C15 C 0.3442(2) -0.04000(19) 0.57991(2) 0.0425(5) Uani 1 1 d . . . . .
C3 C 0.33787(19) 0.02868(19) 0.69172(2) 0.0408(5) Uani 1 1 d . . . . .
C8 C 0.35250(19) 0.23101(18) 0.56813(2) 0.0414(5) Uani 1 1 d . . . . .
C16 C 0.45265(19) 0.02326(18) 0.54212(2) 0.0410(5) Uani 1 1 d . . . . .
C9 C 0.29900(18) 0.28066(18) 0.56855(2) 0.0401(5) Uani 1 1 d . . . . .
C14 C 0.4462(2) 0.0160(2) 0.57986(2) 0.0440(5) Uani 1 1 d . . . . .
C2 C 0.39433(19) -0.01676(19) 0.69207(2) 0.0418(5) Uani 1 1 d . . . . .
C17 C 0.35016(19) -0.03240(18) 0.54183(2) 0.0402(5) Uani 1 1 d . . . . .
N3 N 0.333333 0.666667 0.53238(4) 0.0716(14) Uani 1 3 d S T P . .
N7 N 0.333333 0.666667 0.60166(3) 0.0707(13) Uani 1 3 d S T P . .
C42 C 0.333333 0.666667 0.65277(3) 0.0578(12) Uani 1 3 d S T P . .
H42A H 0.270007 0.658932 0.654842 0.087 Uiso 0.3333 1 calc GR . . D -1
H42B H 0.388925 0.729993 0.654842 0.087 Uiso 0.3333 1 calc GR . . D -1
H42C H 0.341068 0.611075 0.654842 0.087 Uiso 0.3333 1 calc GR . . D -1
C10 C 0.3509(2) 0.2475(2) 0.53031(2) 0.0502(6) Uani 1 1 d . . . . .
C11 C 0.2962(2) 0.2954(2) 0.53057(2) 0.0497(6) Uani 1 1 d . . . . .
N8 N 0.333333 0.666667 0.61786(3) 0.0720(13) Uani 1 3 d S T P . .
H8 H 0.333335 0.666666 0.624215 0.086 Uiso 1 3 calc RS T P . .
C41 C 0.333333 0.666667 0.64349(4) 0.0594(13) Uani 1 3 d S T P . .
C7 C 0.3286(2) 0.2490(2) 0.58454(2) 0.0498(6) Uani 1 1 d . . . . .
N20 N 0.000000 0.000000 0.59246(4) 0.0761(14) Uani 1 3 d S T P . .
H20 H 0.000010 -0.000001 0.598810 0.091 Uiso 0.5 3 calc RS T P E 2
N22 N 0.333333 0.666667 0.63618(3) 0.0846(16) Uani 1 3 d S T P . .
C30 C 0.5848(2) 0.2330(2) 0.65339(2) 0.0630(8) Uani 1 1 d . . . . .
H30A H 0.518820 0.220174 0.655444 0.076 Uiso 1 1 calc R . . . .
H30B H 0.595800 0.178820 0.655500 0.076 Uiso 1 1 calc R . . . .
N23 N 0.666667 0.333333 0.58493(4) 0.104(2) Uani 1 3 d S T P . .
C6 C 0.3825(2) -0.0144(2) 0.63785(2) 0.0508(6) Uani 1 1 d . . . . .
C36 C 0.0944(2) 0.0070(2) 0.55551(2) 0.0657(9) Uani 1 1 d . . . . .
H36A H 0.100714 -0.049339 0.557789 0.079 Uiso 1 1 calc R . . . .
H36B H 0.152533 0.070147 0.557521 0.079 Uiso 1 1 calc R . . . .
N21 N 0.333333 0.666667 0.47576(5) 0.112(2) Uani 1 3 d S T P . .
C29 C 0.5874(3) 0.2355(2) 0.64362(3) 0.0729(10) Uani 1 1 d . . . . .
H29A H 0.599374 0.181973 0.641497 0.087 Uiso 1 1 calc R . . . .
H29B H 0.521703 0.222045 0.641439 0.087 Uiso 1 1 calc R . . . .
C18 C 0.4085(2) -0.0011(2) 0.52583(2) 0.0548(7) Uani 1 1 d . . . . .
C23 C 0.3444(2) 0.5818(2) 0.57025(2) 0.0675(9) Uani 1 1 d . . . . .
H23A H 0.409708 0.590516 0.568445 0.081 Uiso 1 1 calc R . . . .
H23B H 0.291053 0.517998 0.567851 0.081 Uiso 1 1 calc R . . . .
C13 C 0.3982(3) -0.0133(3) 0.59602(2) 0.0620(8) Uani 1 1 d . . . . .
C39 C 0.333333 0.666667 0.46851(6) 0.0828(19) Uani 1 3 d S T P . .
C35 C 0.0943(2) 0.0041(3) 0.54568(3) 0.0691(9) Uani 1 1 d . . . . .
H35A H 0.153728 0.064500 0.543443 0.083 Uiso 1 1 calc R . . . .
H35B H 0.096806 -0.055476 0.543705 0.083 Uiso 1 1 calc R . . . .
C22 C 0.3440(3) 0.5801(2) 0.54545(3) 0.0704(9) Uani 1 1 d . . . . .
H22A H 0.288611 0.516189 0.547645 0.085 Uiso 1 1 calc R . . . .
H22B H 0.408011 0.587010 0.547453 0.085 Uiso 1 1 calc R . . . .
C24 C 0.3378(3) 0.5775(2) 0.57999(2) 0.0689(9) Uani 1 1 d . . . . .
H24A H 0.277248 0.515244 0.581806 0.083 Uiso 1 1 calc R . . . .
H24B H 0.397036 0.577394 0.582394 0.083 Uiso 1 1 calc R . . . .
C31 C 0.6516(2) 0.4159(2) 0.67751(2) 0.0645(8) Uani 1 1 d . . . . .
H31A H 0.586441 0.405717 0.675502 0.077 Uiso 1 1 calc R . . . .
H31B H 0.704871 0.480674 0.675255 0.077 Uiso 1 1 calc R . . . .
C21 C 0.3416(3) 0.5808(2) 0.53560(3) 0.0761(10) Uani 1 1 d . . . . .
H21A H 0.403412 0.584826 0.533349 0.091 Uiso 1 1 calc R . . . .
H21B H 0.283941 0.517591 0.533548 0.091 Uiso 1 1 calc R . . . .
C1 C 0.3607(3) 0.0080(3) 0.70801(2) 0.0669(8) Uani 1 1 d . . . . .
C37 C 0.0925(2) 0.0004(3) 0.57945(3) 0.0723(10) Uani 1 1 d . . . . .
H37A H 0.153133 0.064331 0.577981 0.087 Uiso 1 1 calc R . . . .
H37B H 0.098268 -0.054833 0.576836 0.087 Uiso 1 1 calc R . . . .
C44 C 0.666667 0.333333 0.56840(4) 0.0717(16) Uani 1 3 d S T P . .
H44A H 0.598359 0.290191 0.566322 0.107 Uiso 0.3333 1 calc GR . . F -1
H44B H 0.709809 0.308168 0.566322 0.107 Uiso 0.3333 1 calc GR . . F -1
H44C H 0.691832 0.401641 0.566322 0.107 Uiso 0.3333 1 calc GR . . F -1
C32 C 0.6542(3) 0.4187(2) 0.68726(3) 0.0701(9) Uani 1 1 d . . . . .
H32A H 0.710519 0.483250 0.689241 0.084 Uiso 1 1 calc R . . . .
H32B H 0.591236 0.412294 0.689482 0.084 Uiso 1 1 calc R . . . .
C38 C 0.0834(3) -0.0127(3) 0.58917(3) 0.0790(10) Uani 1 1 d . . . . .
H38A H 0.071265 -0.080101 0.590683 0.095 Uiso 1 1 calc R . . . .
H38B H 0.146911 0.037308 0.591866 0.095 Uiso 1 1 calc R . . . .
C43 C 0.666667 0.333333 0.57763(5) 0.0783(18) Uani 1 3 d S T P . .
C40 C 0.333333 0.666667 0.45916(5) 0.0756(17) Uani 1 3 d S T P . .
H40A H 0.269225 0.612301 0.457083 0.113 Uiso 0.3333 1 calc GR . . G -1
H40B H 0.387699 0.656924 0.457083 0.113 Uiso 0.3333 1 calc GR . . G -1
H40C H 0.343076 0.730775 0.457083 0.113 Uiso 0.3333 1 calc GR . . G -1
N9 N 0.666667 0.333333 0.60397(4) 0.103(2) Uani 1 3 d S T P . .
H9 H 0.666676 0.333336 0.597617 0.124 Uiso 1 3 calc RS T P . .
N1 N 0.333333 0.666667 0.49487(5) 0.124(3) Uani 1 3 d S T P . .
H1 H 0.333333 0.666675 0.488513 0.149 Uiso 1 3 calc RS T P . .
C25 C 0.2536(3) 0.6851(3) 0.60492(2) 0.0784(10) Uani 1 1 d . . . . .
H25A H 0.187660 0.631761 0.602866 0.094 Uiso 1 1 calc R . . . .
H25B H 0.264422 0.749818 0.602700 0.094 Uiso 1 1 calc R . . . .
C26 C 0.2537(3) 0.6872(4) 0.61480(2) 0.0810(11) Uani 1 1 d . . . . .
H26A H 0.267239 0.753542 0.616836 0.097 Uiso 1 1 calc R . . . .
H26B H 0.187631 0.635859 0.616999 0.097 Uiso 1 1 calc R . . . .
C12 C 0.3327(4) 0.2868(3) 0.51437(2) 0.0833(11) Uani 1 1 d . . . . .
C45 C 0.5138(4) 0.3183(4) 0.71212(4) 0.1004(14) Uani 1 1 d . . . . .
N24 N 0.5334(4) 0.3156(5) 0.70531(4) 0.142(2) Uani 1 1 d . . . . .
N2 N 0.333333 0.666667 0.51055(7) 0.164(4) Uani 1 3 d S T P . .
C19 C 0.3378(6) 0.5778(5) 0.49819(5) 0.169(3) Uani 1 1 d . . . . .
H19A H 0.284929 0.515671 0.495526 0.203 Uiso 1 1 calc R . . . .
H19B H 0.403552 0.584439 0.496861 0.203 Uiso 1 1 calc R . . . .
C20 C 0.3227(7) 0.5740(6) 0.50763(5) 0.176(4) Uani 1 1 d . . . . .
H20A H 0.255184 0.518460 0.509067 0.211 Uiso 1 1 calc R . . . .
H20B H 0.372569 0.561533 0.510485 0.211 Uiso 1 1 calc R . . . .
C46 C 0.4941(7) 0.3239(7) 0.72084(4) 0.186(4) Uani 1 1 d . . . . .
H46A H 0.423015 0.278360 0.721990 0.279 Uiso 1 1 calc GR . . . .
H46B H 0.511153 0.392488 0.722236 0.279 Uiso 1 1 calc GR . . . .
H46C H 0.534478 0.304729 0.724313 0.279 Uiso 1 1 calc GR . . . .
N10 N 0.666667 0.333333 0.61961(10) 0.293(14) Uani 1 3 d S T P . .
C34 C -0.0979(6) -0.1093(6) 0.52251(6) 0.188(4) Uani 1 1 d . U . . .
H34A H -0.157402 -0.118535 0.525664 0.225 Uiso 1 1 calc R . . . .
H34B H -0.085098 -0.163596 0.524237 0.225 Uiso 1 1 calc R . . . .
C27 C 0.5665(5) 0.3020(8) 0.60728(6) 0.195(4) Uani 1 1 d . . . . .
H27A H 0.517727 0.234357 0.605193 0.234 Uiso 1 1 calc R . . . .
H27B H 0.544318 0.349220 0.605451 0.234 Uiso 1 1 calc R . . . .
C28 C 0.5744(8) 0.3020(12) 0.61670(6) 0.269(7) Uani 1 1 d . . . . .
H28A H 0.550189 0.345291 0.619091 0.323 Uiso 1 1 calc R . . . .
H28B H 0.529765 0.233179 0.618793 0.323 Uiso 1 1 calc R . . . .
N16 N 0.000000 0.000000 0.52524(10) 0.199(5) Uani 1 3 d S T P . .
H16 H -0.000003 -0.000004 0.531592 0.239 Uiso 0.5 3 calc RS T P H 2
N15 N 0.000000 0.000000 0.50893(12) 0.267(9) Uani 1 3 d DS T P . .
H15 H 0.000001 0.000001 0.502571 0.321 Uiso 0.1667 1 calc RS T P I -1
C33 C -0.1231(9) -0.1194(8) 0.51187(6) 0.249(6) Uani 1 1 d D U . . .
H33A H -0.183160 -0.114608 0.510487 0.299 Uiso 1 1 calc R . . . .
H33B H -0.128581 -0.180597 0.509336 0.299 Uiso 1 1 calc R . . . .

loop_
_atom_site_aniso_label
_atom_site_aniso_U_11
_atom_site_aniso_U_22
_atom_site_aniso_U_33
_atom_site_aniso_U_23
_atom_site_aniso_U_13
_atom_site_aniso_U_12
Ni1 0.0313(2) 0.0350(2) 0.0387(2) 0.00168(15) 0.00135(15) 0.01770(17)
Ni3 0.0320(2) 0.0370(2) 0.0413(2) -0.00077(16) -0.00051(15) 0.01747(17)
Ni2 0.0382(2) 0.0345(2) 0.0444(2) 0.00015(16) 0.00211(16) 0.01992(18)
S6 0.0432(3) 0.0429(3) 0.0410(3) 0.0004(2) -0.0007(2) 0.0275(3)
S7 0.0399(3) 0.0516(3) 0.0445(3) 0.0008(2) 0.0015(2) 0.0302(3)
S4 0.0425(3) 0.0485(3) 0.0420(3) 0.0005(2) 0.0019(2) 0.0290(3)
S27 0.0318(3) 0.0443(3) 0.0442(3) -0.0021(2) -0.0014(2) 0.0149(2)
S26 0.0319(3) 0.0523(4) 0.0470(3) -0.0007(3) 0.0011(2) 0.0188(3)
S14 0.0437(3) 0.0456(3) 0.0455(3) -0.0014(2) -0.0004(2) 0.0286(3)
S5 0.0455(3) 0.0510(3) 0.0427(3) 0.0034(2) 0.0003(2) 0.0313(3)
S25 0.0348(3) 0.0469(3) 0.0442(3) -0.0001(2) 0.0011(2) 0.0176(3)
S15 0.0487(3) 0.0433(3) 0.0522(3) 0.0012(3) 0.0012(3) 0.0302(3)
S24 0.0342(3) 0.0556(4) 0.0467(3) -0.0015(3) -0.0033(2) 0.0190(3)
S16 0.0537(4) 0.0518(4) 0.0460(3) 0.0036(3) 0.0043(3) 0.0345(3)
S8 0.0497(4) 0.0526(4) 0.0404(3) 0.0021(3) -0.0025(3) 0.0269(3)
S17 0.0578(4) 0.0527(4) 0.0526(4) -0.0010(3) 0.0055(3) 0.0370(3)
S12 0.0511(4) 0.0499(4) 0.0455(3) -0.0036(3) 0.0008(3) 0.0256(3)
S9 0.0485(4) 0.0594(4) 0.0462(3) -0.0046(3) 0.0054(3) 0.0307(3)
S13 0.0562(4) 0.0500(4) 0.0536(4) 0.0045(3) -0.0066(3) 0.0293(3)
S29 0.0517(4) 0.0543(4) 0.0448(3) -0.0017(3) -0.0069(3) 0.0241(3)
S28 0.0502(4) 0.0577(4) 0.0476(3) 0.0049(3) 0.0098(3) 0.0241(3)
S2 0.0732(5) 0.0716(5) 0.0434(3) -0.0034(3) 0.0051(3) 0.0449(4)
S23 0.0591(4) 0.0642(4) 0.0448(3) 0.0027(3) 0.0070(3) 0.0314(4)
S22 0.0580(4) 0.0793(5) 0.0472(4) -0.0074(3) -0.0122(3) 0.0344(4)
S3 0.0804(5) 0.0759(5) 0.0426(3) 0.0032(3) -0.0060(3) 0.0498(4)
S18 0.0913(6) 0.0910(6) 0.0486(4) 0.0141(4) 0.0097(4) 0.0592(5)
S11 0.0774(6) 0.0766(5) 0.0464(4) 0.0040(4) -0.0051(4) 0.0272(5)
S19 0.0973(7) 0.0956(7) 0.0533(4) 0.0018(4) 0.0187(4) 0.0638(6)
S10 0.0906(6) 0.1031(7) 0.0411(4) -0.0008(4) 0.0062(4) 0.0499(6)
S30 0.1045(8) 0.0975(7) 0.0432(4) 0.0005(4) 0.0044(4) 0.0447(6)
S21 0.1128(8) 0.1171(9) 0.0426(4) -0.0041(4) -0.0046(4) 0.0573(7)
S1 0.1803(13) 0.1400(11) 0.0399(4) -0.0018(5) 0.0006(6) 0.1111(11)
S20 0.2003(17) 0.2130(18) 0.0493(5) 0.0263(8) 0.0316(7) 0.1462(15)
N18 0.0382(12) 0.0382(12) 0.091(3) 0.000 0.000 0.0191(6)
N12 0.0358(12) 0.0358(12) 0.096(3) 0.000 0.000 0.0179(6)
N17 0.0443(14) 0.0443(14) 0.094(3) 0.000 0.000 0.0222(7)
N14 0.0409(13) 0.0409(13) 0.107(4) 0.000 0.000 0.0204(7)
N4 0.0409(13) 0.0409(13) 0.102(4) 0.000 0.000 0.0204(7)
N5 0.0418(13) 0.0418(13) 0.101(4) 0.000 0.000 0.0209(7)
N6 0.0512(15) 0.0512(15) 0.092(3) 0.000 0.000 0.0256(8)
N11 0.0547(16) 0.0547(16) 0.098(4) 0.000 0.000 0.0273(8)
N13 0.0332(12) 0.0332(12) 0.112(4) 0.000 0.000 0.0166(6)
C4 0.0324(11) 0.0382(12) 0.0424(12) -0.0015(9) 0.0022(9) 0.0148(10)
C5 0.0338(11) 0.0324(11) 0.0402(11) 0.0012(9) -0.0001(9) 0.0133(9)
N19 0.0423(13) 0.0423(13) 0.105(4) 0.000 0.000 0.0211(7)
C15 0.0483(14) 0.0436(13) 0.0413(12) 0.0020(10) 0.0036(10) 0.0273(12)
C3 0.0390(12) 0.0406(12) 0.0395(12) -0.0002(10) 0.0022(9) 0.0174(10)
C8 0.0393(12) 0.0351(12) 0.0470(13) 0.0014(10) -0.0036(10) 0.0165(10)
C16 0.0423(13) 0.0378(12) 0.0450(12) 0.0021(10) 0.0035(10) 0.0215(11)
C9 0.0364(12) 0.0349(12) 0.0445(12) -0.0022(9) 0.0001(10) 0.0145(10)
C14 0.0467(14) 0.0468(14) 0.0444(13) -0.0019(10) -0.0036(11) 0.0278(12)
C2 0.0396(12) 0.0412(13) 0.0405(12) 0.0025(10) -0.0008(10) 0.0172(11)
C17 0.0411(13) 0.0377(12) 0.0429(12) -0.0002(10) -0.0013(10) 0.0206(10)
N3 0.0501(16) 0.0501(16) 0.115(4) 0.000 0.000 0.0251(8)
N7 0.082(2) 0.082(2) 0.048(2) 0.000 0.000 0.0412(11)
C42 0.0576(18) 0.0576(18) 0.058(3) 0.000 0.000 0.0288(9)
C10 0.0522(15) 0.0486(15) 0.0497(14) 0.0008(11) 0.0080(12) 0.0250(13)
C11 0.0511(15) 0.0502(15) 0.0473(14) 0.0026(11) 0.0045(11) 0.0249(13)
N8 0.085(2) 0.085(2) 0.046(2) 0.000 0.000 0.0425(11)
C41 0.0568(19) 0.0568(19) 0.065(3) 0.000 0.000 0.0284(9)
C7 0.0466(14) 0.0437(14) 0.0484(14) 0.0010(11) -0.0036(11) 0.0145(12)
N20 0.0604(18) 0.0604(18) 0.108(4) 0.000 0.000 0.0302(9)
N22 0.099(3) 0.099(3) 0.055(3) 0.000 0.000 0.0497(14)
C30 0.0366(14) 0.0333(13) 0.117(3) -0.0021(15) 0.0011(15) 0.0155(11)
N23 0.117(4) 0.117(4) 0.078(4) 0.000 0.000 0.0586(18)
C6 0.0488(15) 0.0557(16) 0.0429(13) -0.0007(11) 0.0013(11) 0.0224(13)
C36 0.0396(15) 0.0527(17) 0.108(3) 0.0107(17) 0.0037(16) 0.0254(13)
N21 0.127(4) 0.127(4) 0.081(4) 0.000 0.000 0.063(2)
C29 0.0504(17) 0.0483(17) 0.115(3) -0.0093(18) -0.0095(18) 0.0214(15)
C18 0.0656(18) 0.0522(16) 0.0469(14) 0.0016(12) 0.0010(13) 0.0298(14)
C23 0.0503(17) 0.0420(15) 0.115(3) 0.0047(16) 0.0136(17) 0.0268(13)
C13 0.073(2) 0.069(2) 0.0473(15) -0.0044(14) -0.0044(14) 0.0385(17)
C39 0.064(2) 0.064(2) 0.120(6) 0.000 0.000 0.0322(12)
C35 0.0441(16) 0.0542(18) 0.111(3) -0.0090(18) -0.0018(17) 0.0262(14)
C22 0.0591(19) 0.0451(16) 0.112(3) 0.0023(17) 0.0098(18) 0.0300(15)
C24 0.0575(18) 0.0475(16) 0.105(3) 0.0064(17) 0.0076(18) 0.0289(15)
C31 0.0501(16) 0.0401(14) 0.109(3) -0.0023(16) -0.0008(16) 0.0267(13)
C21 0.0555(19) 0.0464(17) 0.133(3) 0.0010(19) 0.004(2) 0.0300(15)
C1 0.088(2) 0.072(2) 0.0477(16) -0.0023(14) -0.0012(15) 0.0451(19)
C37 0.0430(16) 0.0538(18) 0.124(3) -0.0036(19) -0.0004(17) 0.0268(14)
C44 0.057(2) 0.057(2) 0.100(5) 0.000 0.000 0.0287(10)
C32 0.0612(19) 0.0463(16) 0.113(3) -0.0005(17) 0.0035(18) 0.0345(15)
C38 0.060(2) 0.067(2) 0.116(3) -0.006(2) -0.013(2) 0.0358(18)
C43 0.063(2) 0.063(2) 0.110(6) 0.000 0.000 0.0313(12)
C40 0.060(2) 0.060(2) 0.107(5) 0.000 0.000 0.0300(11)
N9 0.124(4) 0.124(4) 0.061(3) 0.000 0.000 0.0621(18)
N1 0.149(5) 0.149(5) 0.073(4) 0.000 0.000 0.075(2)
C25 0.079(2) 0.089(3) 0.070(2) 0.0063(19) -0.0012(18) 0.045(2)
C26 0.083(3) 0.102(3) 0.067(2) -0.001(2) 0.0089(19) 0.054(2)
C12 0.110(3) 0.102(3) 0.0519(18) 0.0118(18) 0.0214(19) 0.064(3)
C45 0.085(3) 0.114(4) 0.116(4) 0.016(3) 0.015(3) 0.060(3)
N24 0.128(4) 0.173(5) 0.135(4) 0.010(4) 0.027(3) 0.082(4)
N2 0.194(7) 0.194(7) 0.104(6) 0.000 0.000 0.097(3)
C19 0.164(7) 0.128(6) 0.238(9) -0.078(6) -0.046(7) 0.090(5)
C20 0.209(8) 0.135(6) 0.193(8) 0.000(6) -0.082(7) 0.094(6)
C46 0.241(10) 0.255(10) 0.114(5) 0.030(6) 0.055(6) 0.163(9)
N10 0.40(2) 0.40(2) 0.084(8) 0.000 0.000 0.199(11)
C34 0.142(6) 0.144(6) 0.242(9) 0.037(6) 0.078(7) 0.045(5)
C27 0.090(4) 0.234(10) 0.247(9) 0.045(8) -0.013(6) 0.071(6)
C28 0.189(11) 0.420(19) 0.173(10) 0.103(12) 0.108(9) 0.133(13)
N16 0.187(8) 0.187(8) 0.222(13) 0.000 0.000 0.094(4)
N15 0.267(13) 0.267(13) 0.27(2) 0.000 0.000 0.133(7)
C33 0.396(17) 0.321(14) 0.159(7) 0.009(9) 0.028(10) 0.276(14)

loop_
_atom_type_symbol
_atom_type_description
_atom_type_scat_dispersion_real
_atom_type_scat_dispersion_imag
_atom_type_scat_source
C C 0.0181 0.0091 'International Tables Vol C Tables 4.2.6.8 and 6.1.1.4'
H H 0.0000 0.0000 'International Tables Vol C Tables 4.2.6.8 and 6.1.1.4'
N N 0.0311 0.0180 'International Tables Vol C Tables 4.2.6.8 and 6.1.1.4'
Ni Ni -3.0029 0.5091 'International Tables Vol C Tables 4.2.6.8 and 6.1.1.4'
S S 0.3331 0.5567 'International Tables Vol C Tables 4.2.6.8 and 6.1.1.4'

loop_
_geom_angle_atom_site_label_1
_geom_angle_atom_site_label_2
_geom_angle_atom_site_label_3
_geom_angle
_geom_angle_site_symmetry_1
_geom_angle_site_symmetry_3
_geom_angle_publ_flag
S6 Ni1 S4 87.85(3) . . ?
S7 Ni1 S6 92.95(3) . . ?
S7 Ni1 S4 177.74(4) . . ?
S7 Ni1 S5 86.04(3) . . ?
S5 Ni1 S6 178.54(3) . . ?
S5 Ni1 S4 93.12(3) . . ?
S27 Ni3 S25 88.23(3) . . ?
S27 Ni3 S24 177.87(3) . . ?
S26 Ni3 S27 92.86(3) . . ?
S26 Ni3 S25 178.22(3) . . ?
S26 Ni3 S24 85.37(3) . . ?
S24 Ni3 S25 93.51(3) . . ?
S14 Ni2 S16 87.60(3) . . ?
S15 Ni2 S14 93.04(3) . . ?
S15 Ni2 S16 178.17(4) . . ?
S15 Ni2 S17 86.31(3) . . ?
S17 Ni2 S14 179.23(3) . . ?
S17 Ni2 S16 93.04(3) . . ?
C5 S6 Ni1 102.27(8) . . ?
C4 S7 Ni1 102.38(9) . . ?
C3 S4 Ni1 102.14(9) . . ?
C17 S27 Ni3 102.21(9) . . ?
C16 S26 Ni3 102.30(9) . . ?
C9 S14 Ni2 102.15(9) . . ?
C2 S5 Ni1 101.82(9) . . ?
C15 S25 Ni3 101.11(9) . . ?
C8 S15 Ni2 102.28(9) . . ?
C14 S24 Ni3 101.75(10) . . ?
C11 S16 Ni2 102.02(10) . . ?
C6 S8 C5 97.31(13) . . ?
C10 S17 Ni2 102.01(10) . . ?
C7 S12 C9 97.63(13) . . ?
C6 S9 C4 97.60(13) . . ?
C7 S13 C8 97.69(13) . . ?
C18 S29 C17 97.11(14) . . ?
C18 S28 C16 97.38(14) . . ?
C1 S2 C3 97.35(14) . . ?
C13 S23 C15 97.05(15) . . ?
C13 S22 C14 97.49(15) . . ?
C1 S3 C2 97.10(14) . . ?
C12 S18 C11 96.88(17) . . ?
C12 S19 C10 97.52(16) . . ?
C36 N18 C36 109.2(2) 3 2 ?
C36 N18 C36 109.2(2) 2 . ?
C36 N18 C36 109.2(2) 3 . ?
C30 N12 C30 109.4(2) 2_655 . ?
C30 N12 C30 109.4(2) 2_655 3_665 ?
C30 N12 C30 109.4(2) . 3_665 ?
C35 N17 C35 109.7(3) 3 2 ?
C35 N17 C35 109.7(3) 3 . ?
C35 N17 C35 109.7(3) 2 . ?
C32 N14 C32 109.3(3) 3_665 2_655 ?
C32 N14 C32 109.3(3) 3_665 . ?
C32 N14 C32 109.3(3) 2_655 . ?
C22 N4 C22 109.6(3) 3_565 2_665 ?
C22 N4 C22 109.6(3) . 2_665 ?
C22 N4 C22 109.6(3) 3_565 . ?
C23 N5 C23 108.2(3) 3_565 2_665 ?
C23 N5 C23 108.2(3) 3_565 . ?
C23 N5 C23 108.2(3) 2_665 . ?
C24 N6 C24 109.4(3) . 2_665 ?
C24 N6 C24 109.4(3) 3_565 2_665 ?
C24 N6 C24 109.4(3) . 3_565 ?
C29 N11 C29 108.4(3) 2_655 . ?
C29 N11 C29 108.4(3) 2_655 3_665 ?
C29 N11 C29 108.4(3) . 3_665 ?
C31 N13 C31 108.9(3) 2_655 . ?
C31 N13 C31 108.9(3) 3_665 . ?
C31 N13 C31 108.9(3) 3_665 2_655 ?
S7 C4 S9 122.67(15) . . ?
C5 C4 S7 121.54(18) . . ?
C5 C4 S9 115.79(18) . . ?
S6 C5 S8 123.02(14) . . ?
C4 C5 S6 120.82(18) . . ?
C4 C5 S8 116.14(18) . . ?
C37 N19 C37 108.6(3) 3 . ?
C37 N19 C37 108.6(3) 2 . ?
C37 N19 C37 108.6(3) 2 3 ?
S25 C15 S23 122.49(16) . . ?
C14 C15 S25 121.7(2) . . ?
C14 C15 S23 115.8(2) . . ?
S4 C3 S2 122.89(15) . . ?
C2 C3 S4 121.07(19) . . ?
C2 C3 S2 116.04(19) . . ?
S15 C8 S13 122.68(15) . . ?
C9 C8 S15 121.34(19) . . ?
C9 C8 S13 115.97(19) . . ?
S26 C16 S28 122.29(15) . . ?
C17 C16 S26 121.55(19) . . ?
C17 C16 S28 116.16(19) . . ?
S14 C9 S12 123.02(15) . . ?
C8 C9 S14 121.19(19) . . ?
C8 C9 S12 115.78(19) . . ?
S24 C14 S22 121.72(16) . . ?
C15 C14 S24 121.9(2) . . ?
C15 C14 S22 116.3(2) . . ?
S5 C2 S3 121.93(15) . . ?
C3 C2 S5 121.8(2) . . ?
C3 C2 S3 116.2(2) . . ?
S27 C17 S29 123.00(15) . . ?
C16 C17 S27 121.04(19) . . ?
C16 C17 S29 115.96(19) . . ?
C21 N3 C21 109.0(3) 2_665 . ?
C21 N3 C21 109.0(3) 3_565 . ?
C21 N3 C21 109.0(3) 3_565 2_665 ?
C25 N7 C25 108.8(2) . 3_565 ?
C25 N7 C25 108.8(2) 3_565 2_665 ?
C25 N7 C25 108.8(2) . 2_665 ?
S17 C10 S19 122.53(17) . . ?
C11 C10 S17 121.7(2) . . ?
C11 C10 S19 115.8(2) . . ?
S16 C11 S18 122.47(17) . . ?
C10 C11 S16 121.2(2) . . ?
C10 C11 S18 116.3(2) . . ?
C26 N8 C26 110.1(2) . 2_665 ?
C26 N8 C26 110.1(2) . 3_565 ?
C26 N8 C26 110.1(2) 3_565 2_665 ?
N22 C41 C42 180.0 . . ?
S13 C7 S12 112.87(16) . . ?
S11 C7 S12 123.17(19) . . ?
S11 C7 S13 123.96(18) . . ?
C38 N20 C38 108.6(3) 2 . ?
C38 N20 C38 108.6(3) 3 . ?
C38 N20 C38 108.6(3) 2 3 ?
N12 C30 C29 108.1(3) . . ?
S9 C6 S8 113.15(15) . . ?
S10 C6 S8 124.14(18) . . ?
S10 C6 S9 122.69(18) . . ?
N18 C36 C35 110.5(3) . . ?
N11 C29 C30 111.9(3) . . ?
S28 C18 S29 113.34(16) . . ?
S30 C18 S29 123.33(19) . . ?
S30 C18 S28 123.32(19) . . ?
N5 C23 C24 110.9(3) . . ?
S22 C13 S23 113.30(17) . . ?
S21 C13 S23 123.3(2) . . ?
S21 C13 S22 123.3(2) . . ?
N21 C39 C40 180.0 . . ?
N17 C35 C36 108.5(3) . . ?
N4 C22 C21 108.1(3) . . ?
N6 C24 C23 109.1(3) . . ?
N13 C31 C32 110.7(3) . . ?
N3 C21 C22 111.2(4) . . ?
S3 C1 S2 113.26(17) . . ?
S1 C1 S2 123.5(2) . . ?
S1 C1 S3 123.3(2) . . ?
N19 C37 C38 108.7(3) . . ?
N14 C32 C31 108.9(3) . . ?
N20 C38 C37 110.8(4) . . ?
N23 C43 C44 180.0 . . ?
C27 N9 C27 108.1(5) 2_655 . ?
C27 N9 C27 108.1(4) . 3_665 ?
C27 N9 C27 108.1(4) 2_655 3_665 ?
C19 N1 C19 108.5(4) 3_565 2_665 ?
C19 N1 C19 108.5(4) 3_565 . ?
C19 N1 C19 108.5(4) 2_665 . ?
N7 C25 C26 110.9(3) . . ?
N8 C26 C25 108.1(3) . . ?
S19 C12 S18 113.6(2) . . ?
S20 C12 S18 122.5(3) . . ?
S20 C12 S19 123.9(2) . . ?
N24 C45 C46 177.2(7) . . ?
C20 N2 C20 110.2(5) 3_565 2_665 ?
C20 N2 C20 110.2(5) 3_565 . ?
C20 N2 C20 110.2(5) 2_665 . ?
C20 C19 N1 107.7(6) . . ?
N2 C20 C19 109.9(7) . . ?
C28 N10 C28 108.9(9) 2_655 3_665 ?
C28 N10 C28 108.9(9) 2_655 . ?
C28 N10 C28 108.9(9) 3_665 . ?
N16 C34 C33 113.3(8) . . ?
N9 C27 C28 106.3(7) . . ?
N10 C28 C27 114.6(11) . . ?
C34 N16 C34 113.6(5) 2 3 ?
C34 N16 C34 113.6(5) 2 . ?
C34 N16 C34 113.6(5) 3 . ?
C33 N15 C33 114.4(6) . 3 ?
C33 N15 C33 114.4(5) . 2 ?
C33 N15 C33 114.4(6) 3 2 ?
C34 C33 N15 94.4(9) . . ?

loop_
_geom_bond_atom_site_label_1
_geom_bond_atom_site_label_2
_geom_bond_distance
_geom_bond_site_symmetry_2
_geom_bond_publ_flag
Ni1 S6 2.1691(7) . ?
Ni1 S7 2.1625(7) . ?
Ni1 S4 2.1705(7) . ?
Ni1 S5 2.1673(7) . ?
Ni3 S27 2.1659(7) . ?
Ni3 S26 2.1644(7) . ?
Ni3 S25 2.1823(7) . ?
Ni3 S24 2.1665(7) . ?
Ni2 S14 2.1703(7) . ?
Ni2 S15 2.1638(7) . ?
Ni2 S16 2.1704(8) . ?
Ni2 S17 2.1687(8) . ?
S6 C5 1.715(2) . ?
S7 C4 1.707(2) . ?
S4 C3 1.721(3) . ?
S27 C17 1.717(3) . ?
S26 C16 1.708(3) . ?
S14 C9 1.713(3) . ?
S5 C2 1.723(3) . ?
S25 C15 1.728(3) . ?
S15 C8 1.712(3) . ?
S24 C14 1.716(3) . ?
S16 C11 1.717(3) . ?
S8 C5 1.742(2) . ?
S8 C6 1.735(3) . ?
S17 C10 1.712(3) . ?
S12 C9 1.745(2) . ?
S12 C7 1.737(3) . ?
S9 C4 1.740(2) . ?
S9 C6 1.732(3) . ?
S13 C8 1.744(2) . ?
S13 C7 1.731(3) . ?
S29 C17 1.744(2) . ?
S29 C18 1.737(3) . ?
S28 C16 1.743(3) . ?
S28 C18 1.723(3) . ?
S2 C3 1.737(2) . ?
S2 C1 1.728(4) . ?
S23 C15 1.746(3) . ?
S23 C13 1.738(4) . ?
S22 C14 1.740(3) . ?
S22 C13 1.716(4) . ?
S3 C2 1.742(3) . ?
S3 C1 1.727(4) . ?
S18 C11 1.743(3) . ?
S18 C12 1.734(4) . ?
S11 C7 1.642(3) . ?
S19 C10 1.742(3) . ?
S19 C12 1.718(4) . ?
S10 C6 1.642(3) . ?
S30 C18 1.645(3) . ?
S21 C13 1.650(3) . ?
S1 C1 1.652(3) . ?
S20 C12 1.647(4) . ?
N18 C36 1.480(3) . ?
N18 C36 1.479(4) 3 ?
N18 C36 1.479(3) 2 ?
N12 C30 1.501(3) 2_655 ?
N12 C30 1.501(3) . ?
N12 C30 1.501(3) 3_665 ?
N17 C35 1.495(4) 3 ?
N17 C35 1.495(4) 2 ?
N17 C35 1.495(4) . ?
N14 C32 1.497(4) . ?
N14 C32 1.497(4) 3_665 ?
N14 C32 1.497(4) 2_655 ?
N4 C22 1.497(4) 3_565 ?
N4 C22 1.497(4) . ?
N4 C22 1.497(4) 2_665 ?
N5 C23 1.485(4) 3_565 ?
N5 C23 1.485(4) 2_665 ?
N5 C23 1.485(4) . ?
N6 C24 1.485(4) 2_665 ?
N6 C24 1.485(4) . ?
N6 C24 1.485(4) 3_565 ?
N11 C29 1.468(4) 2_655 ?
N11 C29 1.468(4) . ?
N11 C29 1.468(4) 3_665 ?
N13 C31 1.481(3) 3_665 ?
N13 C31 1.481(4) 2_655 ?
N13 C31 1.481(3) . ?
C4 C5 1.369(3) . ?
N19 C37 1.505(4) 2 ?
N19 C37 1.505(4) 3 ?
N19 C37 1.505(4) . ?
C15 C14 1.352(4) . ?
C3 C2 1.353(4) . ?
C8 C9 1.367(4) . ?
C16 C17 1.359(4) . ?
N3 C21 1.469(4) . ?
N3 C21 1.469(4) 3_565 ?
N3 C21 1.469(4) 2_665 ?
N7 C25 1.472(4) . ?
N7 C25 1.472(5) 3_565 ?
N7 C25 1.472(4) 2_665 ?
C42 C41 1.445(8) . ?
C10 C11 1.360(4) . ?
N8 C26 1.481(4) . ?
N8 C26 1.481(5) 3_565 ?
N8 C26 1.481(4) 2_665 ?
C41 N22 1.139(7) . ?
N20 C38 1.474(4) 3 ?
N20 C38 1.474(4) . ?
N20 C38 1.473(4) 2 ?
C30 C29 1.523(5) . ?
N23 C43 1.137(9) . ?
C36 C35 1.532(5) . ?
N21 C39 1.130(10) . ?
C23 C24 1.520(5) . ?
C39 C40 1.456(11) . ?
C22 C21 1.536(6) . ?
C31 C32 1.519(5) . ?
C37 C38 1.525(5) . ?
C44 C43 1.438(10) . ?
N9 C27 1.452(8) 2_655 ?
N9 C27 1.452(8) . ?
N9 C27 1.452(8) 3_665 ?
N1 C19 1.487(8) 3_565 ?
N1 C19 1.487(8) 2_665 ?
N1 C19 1.487(8) . ?
C25 C26 1.539(5) . ?
C45 N24 1.109(6) . ?
C45 C46 1.403(7) . ?
N2 C20 1.418(8) 3_565 ?
N2 C20 1.418(9) 2_665 ?
N2 C20 1.418(8) . ?
C19 C20 1.484(10) . ?
N10 C28 1.322(12) 2_655 ?
N10 C28 1.322(12) 3_665 ?
N10 C28 1.322(12) . ?
C34 N16 1.646(9) . ?
C34 C33 1.692(12) . ?
C27 C28 1.472(11) . ?
N15 C33 1.910(11) . ?
N15 C33 1.910(11) 3 ?
N15 C33 1.910(11) 2 ?
